data_4121570
loop_
_publ_author_name
'Liang, Yufan'
'Fu, Gregory C.'

_publ_section_title
;
 Catalytic Asymmetric Synthesis of Tertiary Alkyl Fluorides: Negishi
 Cross-Couplings of Racemic \a,\a-Dihaloketones.
;
_journal_issue 14
_journal_name_full 'Journal of the American Chemical Society'
_journal_page_first 5520
_journal_page_last 5524
_journal_paper_doi 10.1021/ja501815p
_journal_volume 136
_journal_year 2014
_chemical_absolute_configuration ad
_chemical_formula_moiety 'C21 H17 F O'
_chemical_formula_sum 'C21 H17 F O'
_chemical_formula_weight 304.36
_chemical_name_systematic
;
 ?
;
_space_group_crystal_system orthorhombic
_space_group_IT_number 19
_space_group_name_Hall 'P 2ac 2ab'
_space_group_name_H-M_alt 'P 21 21 21'
_symmetry_space_group_name_Hall 'P 2ac 2ab'
_symmetry_space_group_name_H-M 'P 21 21 21'
_atom_sites_solution_hydrogens geom
_atom_sites_solution_primary direct
_audit_creation_date 2013-08-15
_audit_creation_method
;
  Olex2 1.2
  (compiled Apr 23 2013 17:59:47, GUI svn.r4466)
;
_cell_angle_alpha 90
_cell_angle_beta 90
_cell_angle_gamma 90
_cell_formula_units_Z 4
_cell_length_a 5.89490(10)
_cell_length_b 15.2807(3)
_cell_length_c 17.2167(12)
_cell_measurement_reflns_used 44603
_cell_measurement_temperature 93
_cell_measurement_theta_max 68.3
_cell_measurement_theta_min 2.6
_cell_volume 1550.85(12)
_computing_cell_refinement
;
CrystalClear-SM Expert 2.0 r12 (Rigaku, 2011)
;
_computing_data_collection
;
CrystalClear-SM Expert 2.0 r12 (Rigaku, 2011)
;
_computing_data_reduction
;
CrystalClear-SM Expert 2.0 r12 (Rigaku, 2011)
;
_computing_molecular_graphics
;
O. V. Dolomanov, L. J. Bourhis, R. J. Gildea, J. A. K. Howard and H. Puschmann,
OLEX2: a complete structure solution, refinement and analysis program.
J. Appl. Cryst. (2009). 42, 339-341.
;
_computing_publication_material
;
O. V. Dolomanov, L. J. Bourhis, R. J. Gildea, J. A. K. Howard and H. Puschmann,
OLEX2: a complete structure solution, refinement and analysis program.
J. Appl. Cryst. (2009). 42, 339-341.
;
_computing_structure_refinement
;
SHELXL, G.M. Sheldrick, Acta Cryst.
(2008). A64, 112-122
;
_computing_structure_solution
;
SHELXS, G.M. Sheldrick, Acta Cryst.
(2008). A64, 112-122
;
_diffrn_ambient_temperature 93
_diffrn_detector CCD
_diffrn_detector_area_resol_mean 22.2222
_diffrn_measured_fraction_theta_full 1.000
_diffrn_measured_fraction_theta_max 1.000
_diffrn_measurement_device
;
AFC11 (Left): Eulerian 3 circle
;
_diffrn_measurement_device_type
;
Rigaku Saturn944+ (2x2 bin mode)
;
_diffrn_measurement_method 'profile data from \w-scans'
_diffrn_measurement_specimen_support Unknown
_diffrn_orient_matrix_type FS_PROCESS
_diffrn_orient_matrix_UB_11 -0.085360
_diffrn_orient_matrix_UB_12 0.043975
_diffrn_orient_matrix_UB_13 0.031561
_diffrn_orient_matrix_UB_21 0.115041
_diffrn_orient_matrix_UB_22 0.045598
_diffrn_orient_matrix_UB_23 -0.013573
_diffrn_orient_matrix_UB_31 -0.090863
_diffrn_orient_matrix_UB_32 0.016420
_diffrn_orient_matrix_UB_33 -0.046833
_diffrn_radiation_monochromator Confocal
_diffrn_radiation_type 'Cu K\a'
_diffrn_radiation_wavelength 1.54187
_diffrn_reflns_av_R_equivalents 0.0685
_diffrn_reflns_av_unetI/netI 0.0254
_diffrn_reflns_Laue_measured_fraction_full 0.999
_diffrn_reflns_Laue_measured_fraction_max 1.001
_diffrn_reflns_limit_h_max 7
_diffrn_reflns_limit_h_min -7
_diffrn_reflns_limit_k_max 18
_diffrn_reflns_limit_k_min -18
_diffrn_reflns_limit_l_max 20
_diffrn_reflns_limit_l_min -20
_diffrn_reflns_number 53111
_diffrn_reflns_point_group_measured_fraction_full 1.000
_diffrn_reflns_point_group_measured_fraction_max 1.000
_diffrn_reflns_theta_full 67.687
_diffrn_reflns_theta_max 68.146
_diffrn_reflns_theta_min 3.868
_diffrn_source 'Rotating Anode'
_exptl_absorpt_coefficient_mu 0.697
_exptl_absorpt_correction_T_max 1.000
_exptl_absorpt_correction_T_min 0.902
_exptl_absorpt_correction_type multi-scan
_exptl_absorpt_process_details 'CrystalClear (Rigaku, 2009)'
_exptl_crystal_colour colourless
_exptl_crystal_colour_primary colourless
_exptl_crystal_density_diffrn 1.303
_exptl_crystal_description Needle
_exptl_crystal_F_000 640
_exptl_crystal_size_max 0.2
_exptl_crystal_size_mid 0.05
_exptl_crystal_size_min 0.05
_refine_diff_density_max 0.102
_refine_diff_density_min -0.154
_refine_diff_density_rms 0.031
_refine_ls_abs_structure_details
;
 Flack x determined using 1128 quotients [(I+)-(I-)]/[(I+)+(I-)]
 (Parsons and Flack (2004), Acta Cryst. A60, s61).
;
_refine_ls_abs_structure_Flack 0.06(4)
_refine_ls_extinction_method none
_refine_ls_goodness_of_fit_ref 1.063
_refine_ls_hydrogen_treatment constr
_refine_ls_matrix_type full
_refine_ls_number_parameters 208
_refine_ls_number_reflns 2831
_refine_ls_number_restraints 0
_refine_ls_restrained_S_all 1.063
_refine_ls_R_factor_all 0.0258
_refine_ls_R_factor_gt 0.0252
_refine_ls_shift/su_max 0.000
_refine_ls_shift/su_mean 0.000
_refine_ls_structure_factor_coef Fsqd
_refine_ls_weighting_details
;
 w=1/[\s^2^(Fo^2^)+(0.0224P)^2^+0.3900P]
 where P=(Fo^2^+2Fc^2^)/3
;
_refine_ls_weighting_scheme calc
_refine_ls_wR_factor_gt 0.0621
_refine_ls_wR_factor_ref 0.0626
_reflns_Friedel_coverage 0.701
_reflns_Friedel_fraction_full 1.000
_reflns_Friedel_fraction_max 0.999
_reflns_number_gt 2761
_reflns_number_total 2831
_reflns_threshold_expression 'I > 2\s(I)'
_cod_data_source_file ja501815p_si_001.cif
_cod_data_source_block yfl01
_cod_depositor_comments
;
The following automatic conversions were performed:

'_exptl_absorpt_correction_type' value 'Multi-scan' changed to
'multi-scan' according to
/usr/data/users/saulius/automatic-downloads/rss-feeds/ACS/lib/dictionaries/cif_core.dic
dictionary named 'cif_core.dic' version 2.4.2 from 2011-04-26.

Automatic conversion script
Id: cif_fix_values 2281 2013-09-26 08:29:07Z andrius 

 Adding full bibliography for 4121570--4121574.cif.
;
_cod_original_formula_sum 'C21 H17 F1 O1 '
_cod_database_code 4121570
_olex2_refinement_description
;
1. Fixed Uiso
 At 1.2 times of:
  All C(H) groups, All C(H,H) groups
2.a Secondary CH2 refined with riding coordinates:
 C4(H4A,H4B)
2.b Aromatic/amide H refined with riding coordinates:
 C5(H5), C6(H6), C7(H7), C8(H8), C9(H9), C11(H11), C12(H12), C13(H13),
 C14(H14), C15(H15), C17(H17), C18(H18), C19(H19), C20(H20), C21(H21)
;
_shelx_space_group_comment
;
The symmetry employed for this shelxl refinement is uniquely defined
by the following loop, which should always be used as a source of
symmetry information in preference to the above space-group names.
They are only intended as comments.
;
_shelxl_version_number 2013-2

loop_
_space_group_symop_operation_xyz
'x, y, z'
'-x+1/2, -y, z+1/2'
'x+1/2, -y+1/2, -z'
'-x, y+1/2, -z+1/2'

loop_
_atom_site_label
_atom_site_type_symbol
_atom_site_fract_x
_atom_site_fract_y
_atom_site_fract_z
_atom_site_U_iso_or_equiv
_atom_site_adp_type
_atom_site_occupancy
_atom_site_site_symmetry_order
_atom_site_calc_flag
_atom_site_refinement_flags_posn
_atom_site_refinement_flags_adp
F1 F 0.11257(15) 0.61630(6) 0.75385(5) 0.0206(2) Uani 1 1 d . .
O1 O -0.3721(2) 0.56450(8) 0.65455(7) 0.0272(3) Uani 1 1 d . .
C1 C -0.0392(3) 0.61790(10) 0.59454(9) 0.0187(3) Uani 1 1 d . .
C2 C -0.1906(3) 0.60135(10) 0.66238(10) 0.0197(4) Uani 1 1 d . .
C3 C -0.1220(3) 0.63146(10) 0.74514(9) 0.0181(3) Uani 1 1 d . .
C4 C -0.2440(3) 0.57545(11) 0.80575(10) 0.0212(4) Uani 1 1 d . .
H4A H -0.4063 0.5805 0.7976 0.025 Uiso 1 1 calc R U
H4B H -0.2027 0.5147 0.7977 0.025 Uiso 1 1 calc R U
C5 C 0.1456(3) 0.67484(10) 0.59661(10) 0.0213(4) Uani 1 1 d . .
H5 H 0.1780 0.7055 0.6419 0.026 Uiso 1 1 calc R U
C6 C 0.2811(3) 0.68611(11) 0.53163(10) 0.0233(4) Uani 1 1 d . .
H6 H 0.4046 0.7239 0.5335 0.028 Uiso 1 1 calc R U
C7 C 0.2325(3) 0.64105(11) 0.46375(10) 0.0243(4) Uani 1 1 d . .
H7 H 0.3244 0.6480 0.4203 0.029 Uiso 1 1 calc R U
C8 C 0.0465(3) 0.58553(11) 0.46081(10) 0.0263(4) Uani 1 1 d . .
H8 H 0.0125 0.5561 0.4150 0.032 Uiso 1 1 calc R U
C9 C -0.0891(3) 0.57367(11) 0.52567(10) 0.0227(4) Uani 1 1 d . .
H9 H -0.2134 0.5362 0.5233 0.027 Uiso 1 1 calc R U
C10 C -0.1677(3) 0.72866(10) 0.75535(9) 0.0175(3) Uani 1 1 d . .
C11 C -0.3756(3) 0.76306(11) 0.73291(10) 0.0226(4) Uani 1 1 d . .
H11 H -0.4835 0.7269 0.7100 0.027 Uiso 1 1 calc R U
C12 C -0.4232(3) 0.85107(11) 0.74448(10) 0.0253(4) Uani 1 1 d . .
H12 H -0.5628 0.8736 0.7291 0.030 Uiso 1 1 calc R U
C13 C -0.2646(3) 0.90557(11) 0.77864(10) 0.0253(4) Uani 1 1 d . .
H13 H -0.2967 0.9645 0.7862 0.030 Uiso 1 1 calc R U
C14 C -0.0574(3) 0.87134(11) 0.80145(10) 0.0252(4) Uani 1 1 d . .
H14 H 0.0498 0.9076 0.8246 0.030 Uiso 1 1 calc R U
C15 C -0.0082(3) 0.78334(11) 0.79004(10) 0.0218(4) Uani 1 1 d . .
H15 H 0.1313 0.7609 0.8056 0.026 Uiso 1 1 calc R U
C16 C -0.1913(3) 0.59991(10) 0.88877(9) 0.0197(4) Uani 1 1 d . .
C17 C -0.3448(3) 0.64875(11) 0.93229(10) 0.0224(4) Uani 1 1 d . .
H17 H -0.4796 0.6675 0.9096 0.027 Uiso 1 1 calc R U
C18 C -0.2990(3) 0.66980(11) 1.00914(10) 0.0254(4) Uani 1 1 d . .
H18 H -0.4024 0.7028 1.0376 0.030 Uiso 1 1 calc R U
C19 C -0.0997(3) 0.64170(11) 1.04346(10) 0.0254(4) Uani 1 1 d . .
H19 H -0.0696 0.6554 1.0951 0.030 Uiso 1 1 calc R U
C20 C 0.0550(3) 0.59326(12) 1.00093(10) 0.0254(4) Uani 1 1 d . .
H20 H 0.1893 0.5746 1.0239 0.030 Uiso 1 1 calc R U
C21 C 0.0097(3) 0.57258(11) 0.92387(10) 0.0232(4) Uani 1 1 d . .
H21 H 0.1144 0.5402 0.8955 0.028 Uiso 1 1 calc R U

loop_
_atom_site_aniso_label
_atom_site_aniso_U_11
_atom_site_aniso_U_22
_atom_site_aniso_U_33
_atom_site_aniso_U_23
_atom_site_aniso_U_13
_atom_site_aniso_U_12
F1 0.0179(4) 0.0214(5) 0.0225(5) -0.0002(4) -0.0015(4) 0.0027(4)
O1 0.0243(7) 0.0337(7) 0.0237(6) -0.0044(5) 0.0005(5) -0.0099(6)
C1 0.0213(8) 0.0169(7) 0.0180(8) 0.0016(6) -0.0010(7) 0.0015(6)
C2 0.0208(9) 0.0167(8) 0.0217(9) -0.0002(6) -0.0001(7) 0.0012(7)
C3 0.0147(7) 0.0202(8) 0.0194(8) -0.0002(6) -0.0007(6) 0.0001(6)
C4 0.0242(9) 0.0187(8) 0.0206(8) 0.0002(7) 0.0013(7) -0.0021(7)
C5 0.0221(8) 0.0224(8) 0.0193(8) 0.0001(7) -0.0029(7) -0.0017(7)
C6 0.0191(9) 0.0248(9) 0.0261(9) 0.0049(7) -0.0013(7) -0.0018(7)
C7 0.0259(9) 0.0247(9) 0.0222(8) 0.0029(7) 0.0050(7) 0.0028(7)
C8 0.0351(11) 0.0224(9) 0.0212(9) -0.0035(7) 0.0026(8) 0.0001(8)
C9 0.0256(9) 0.0196(8) 0.0230(8) -0.0014(7) 0.0008(7) -0.0027(7)
C10 0.0201(8) 0.0173(7) 0.0152(7) 0.0013(6) 0.0025(6) -0.0006(6)
C11 0.0209(8) 0.0242(8) 0.0228(8) 0.0019(7) -0.0005(7) -0.0007(7)
C12 0.0237(8) 0.0255(9) 0.0266(9) 0.0054(7) 0.0035(7) 0.0064(7)
C13 0.0321(10) 0.0174(8) 0.0263(9) 0.0035(7) 0.0082(8) 0.0024(7)
C14 0.0297(9) 0.0198(8) 0.0262(9) -0.0027(7) 0.0018(7) -0.0045(7)
C15 0.0212(8) 0.0212(8) 0.0230(8) 0.0012(6) -0.0015(7) -0.0010(7)
C16 0.0237(9) 0.0142(7) 0.0213(8) 0.0034(6) 0.0015(7) -0.0018(7)
C17 0.0241(9) 0.0205(8) 0.0226(8) 0.0033(7) 0.0000(7) 0.0011(7)
C18 0.0318(10) 0.0212(8) 0.0230(9) 0.0004(7) 0.0032(8) 0.0031(8)
C19 0.0334(10) 0.0232(8) 0.0196(8) 0.0011(7) -0.0009(8) -0.0054(8)
C20 0.0245(9) 0.0272(9) 0.0245(8) 0.0062(7) -0.0040(7) -0.0029(8)
C21 0.0229(8) 0.0218(8) 0.0248(9) 0.0029(7) 0.0028(7) 0.0001(7)

loop_
_atom_type_symbol
_atom_type_description
_atom_type_scat_dispersion_real
_atom_type_scat_dispersion_imag
_atom_type_scat_source
C C 0.0181 0.0091 'International Tables Vol C Tables 4.2.6.8 and 6.1.1.4'
H H 0.0000 0.0000 'International Tables Vol C Tables 4.2.6.8 and 6.1.1.4'
F F 0.0727 0.0534 'International Tables Vol C Tables 4.2.6.8 and 6.1.1.4'
O O 0.0492 0.0322 'International Tables Vol C Tables 4.2.6.8 and 6.1.1.4'

loop_
_geom_angle_atom_site_label_1
_geom_angle_atom_site_label_2
_geom_angle_atom_site_label_3
_geom_angle
C5 C1 C2 123.58(14)
C5 C1 C9 119.24(15)
C9 C1 C2 117.18(15)
O1 C2 C1 121.19(15)
O1 C2 C3 117.93(14)
C1 C2 C3 120.87(14)
F1 C3 C2 107.73(12)
F1 C3 C4 107.24(12)
F1 C3 C10 108.79(12)
C4 C3 C2 109.77(13)
C10 C3 C2 110.49(13)
C10 C3 C4 112.64(13)
C16 C4 C3 114.25(14)
C6 C5 C1 120.48(15)
C5 C6 C7 119.99(16)
C6 C7 C8 119.84(17)
C9 C8 C7 120.45(17)
C8 C9 C1 119.98(16)
C11 C10 C3 119.62(14)
C11 C10 C15 119.22(15)
C15 C10 C3 121.09(15)
C10 C11 C12 120.36(16)
C13 C12 C11 120.50(16)
C12 C13 C14 119.28(16)
C13 C14 C15 120.61(17)
C14 C15 C10 120.03(16)
C17 C16 C4 120.56(16)
C17 C16 C21 118.68(16)
C21 C16 C4 120.74(15)
C18 C17 C16 120.72(17)
C19 C18 C17 120.01(17)
C18 C19 C20 119.98(16)
C19 C20 C21 119.99(17)
C20 C21 C16 120.61(17)

loop_
_geom_bond_atom_site_label_1
_geom_bond_atom_site_label_2
_geom_bond_distance
F1 C3 1.4103(17)
O1 C2 1.216(2)
C1 C2 1.492(2)
C1 C5 1.394(2)
C1 C9 1.396(2)
C2 C3 1.551(2)
C3 C4 1.529(2)
C3 C10 1.520(2)
C4 C16 1.510(2)
C5 C6 1.385(2)
C6 C7 1.386(3)
C7 C8 1.388(3)
C8 C9 1.385(2)
C10 C11 1.388(2)
C10 C15 1.392(2)
C11 C12 1.388(2)
C12 C13 1.383(3)
C13 C14 1.385(3)
C14 C15 1.390(2)
C16 C17 1.392(2)
C16 C21 1.394(2)
C17 C18 1.388(2)
C18 C19 1.384(3)
C19 C20 1.384(3)
C20 C21 1.390(2)
